data_7106966
loop_
_publ_author_name
'Madhab C. Das'
'Hui Xu'
'Zhiyu Wang'
'Gadipelli Srinivas'
'Wei Zhou'
'Yan-Feng Yue'
'Vladimir N. Nesterov'
'Guodong Qian'
'Banglin Chen'

_publ_section_title
;
 A Zn4O-containing doubly interpenetrated porous metal-organic framework
 for photocatalytic decomposition of methyl orange
;
_journal_name_full Chem.Commun.
_journal_page_first 11715
_journal_paper_doi 10.1039/c1cc12802g
_journal_volume 47
_journal_year 2011
_chemical_formula_moiety 'C81 H57 N3 O30 Zn8'
_chemical_formula_sum 'C81 H57 N3 O30 Zn8'
_chemical_formula_weight 2075.26
_chemical_name_systematic
;
?
;
_space_group_IT_number 2
_symmetry_cell_setting triclinic
_symmetry_space_group_name_Hall '-P 1'
_symmetry_space_group_name_H-M 'P -1'
_atom_sites_solution_hydrogens geom
_atom_sites_solution_primary direct
_atom_sites_solution_secondary difmap
_audit_creation_method SHELXL-97
_cell_angle_alpha 72.383(4)
_cell_angle_beta 70.947(5)
_cell_angle_gamma 69.724(5)
_cell_formula_units_Z 2
_cell_length_a 17.672(6)
_cell_length_b 19.850(7)
_cell_length_c 20.915(7)
_cell_measurement_reflns_used 9721
_cell_measurement_temperature 100(2)
_cell_measurement_theta_max 25.04
_cell_measurement_theta_min 2.24
_cell_volume 6355(4)
_computing_cell_refinement 'APEX2 (Bruker-AXS, 2007)'
_computing_data_collection 'APEX2 (Bruker-AXS, 2007)'
_computing_data_reduction 'APEX2 (Bruker-AXS, 2007)'
_computing_molecular_graphics XP
_computing_publication_material XCIF
_computing_structure_refinement 'SHELXL-97 (Sheldrick, 2008)'
_computing_structure_solution 'SHELXS-97 (Sheldrick, 2008)'
_diffrn_ambient_temperature 100(2)
_diffrn_measured_fraction_theta_full 0.983
_diffrn_measured_fraction_theta_max 0.983
_diffrn_measurement_device_type 'Bruker SMART APEX II CCD'
_diffrn_measurement_method '\w scans'
_diffrn_radiation_monochromator graphite
_diffrn_radiation_source 'fine-focus sealed tube'
_diffrn_radiation_type MoK\a
_diffrn_radiation_wavelength 0.71073
_diffrn_reflns_av_R_equivalents 0.0669
_diffrn_reflns_av_sigmaI/netI 0.1046
_diffrn_reflns_limit_h_max 21
_diffrn_reflns_limit_h_min -21
_diffrn_reflns_limit_k_max 23
_diffrn_reflns_limit_k_min -23
_diffrn_reflns_limit_l_max 24
_diffrn_reflns_limit_l_min -24
_diffrn_reflns_number 63558
_diffrn_reflns_theta_full 25.03
_diffrn_reflns_theta_max 25.03
_diffrn_reflns_theta_min 1.84
_exptl_absorpt_coefficient_mu 1.538
_exptl_absorpt_correction_T_max 0.8066
_exptl_absorpt_correction_T_min 0.7303
_exptl_absorpt_correction_type multi-scan
_exptl_absorpt_process_details SADABS
_exptl_crystal_colour yellow
_exptl_crystal_density_diffrn 1.085
_exptl_crystal_density_method 'not measured'
_exptl_crystal_description prism
_exptl_crystal_F_000 2088
_exptl_crystal_size_max 0.22
_exptl_crystal_size_mid 0.19
_exptl_crystal_size_min 0.15
_platon_squeeze_details
;
;
_refine_diff_density_max 3.869
_refine_diff_density_min -1.720
_refine_diff_density_rms 0.179
_refine_ls_extinction_method none
_refine_ls_goodness_of_fit_ref 1.096
_refine_ls_hydrogen_treatment constr
_refine_ls_matrix_type full
_refine_ls_number_parameters 1051
_refine_ls_number_reflns 22059
_refine_ls_number_restraints 8
_refine_ls_restrained_S_all 1.097
_refine_ls_R_factor_all 0.1351
_refine_ls_R_factor_gt 0.0981
_refine_ls_shift/su_max 0.007
_refine_ls_shift/su_mean 0.000
_refine_ls_structure_factor_coef Fsqd
_refine_ls_weighting_details 'calc w=1/[\s^2^(Fo^2^)+(0.1000P)^2^+15.5000P] where P=(Fo^2^+2Fc^2^)/3'
_refine_ls_weighting_scheme calc
_refine_ls_wR_factor_gt 0.2371
_refine_ls_wR_factor_ref 0.2521
_reflns_number_gt 11387
_reflns_number_total 22059
_reflns_threshold_expression >2sigma(I)
_cod_data_source_file c1cc12802g.txt
_cod_data_source_block UTSA-38
_cod_original_cell_volume 6354(4)
_cod_original_sg_symbol_H-M 'P - 1'
_cod_database_code 7106966

loop_
_symmetry_equiv_pos_as_xyz
'x, y, z'
'-x, -y, -z'

loop_
_atom_site_label
_atom_site_type_symbol
_atom_site_fract_x
_atom_site_fract_y
_atom_site_fract_z
_atom_site_U_iso_or_equiv
_atom_site_adp_type
_atom_site_occupancy
_atom_site_symmetry_multiplicity
_atom_site_calc_flag
_atom_site_refinement_flags
Zn1 Zn 0.95825(6) 0.27512(5) 0.45648(4) 0.0237(2) Uani 1 1 d .
Zn2 Zn 0.80976(7) 0.42122(5) 0.45790(5) 0.0332(3) Uani 1 1 d .
Zn3 Zn 0.80667(6) 0.29382(5) 0.58644(4) 0.0259(2) Uani 1 1 d .
Zn4 Zn 0.77187(7) 0.27558(5) 0.45265(5) 0.0318(3) Uani 1 1 d .
Zn5 Zn 0.21705(7) 0.85364(5) 1.01931(5) 0.0282(3) Uani 1 1 d .
Zn6 Zn 0.36738(6) 0.71217(5) 1.01399(5) 0.0267(3) Uani 1 1 d .
Zn7 Zn 0.39333(6) 0.85916(5) 1.02133(4) 0.0235(2) Uani 1 1 d .
Zn8 Zn 0.36715(7) 0.84177(5) 0.87970(5) 0.0288(3) Uani 1 1 d .
O1 O 0.7591(5) 0.4748(3) 0.5325(3) 0.055(2) Uani 1 1 d .
O2 O 0.7591(4) 0.3798(3) 0.6262(3) 0.0455(18) Uani 1 1 d .
O3 O 0.4571(5) 0.7411(4) 0.8655(4) 0.061(2) Uani 1 1 d .
O4 O 0.4307(4) 0.6473(4) 0.9519(3) 0.0471(18) Uani 1 1 d .
O5 O 1.0154(5) 0.2261(4) 0.5324(3) 0.063(2) Uani 1 1 d .
O6 O 0.9050(5) 0.2431(4) 0.6232(3) 0.056(2) Uani 1 1 d .
O7 O 1.0196(4) 0.3463(4) 0.3962(4) 0.0493(19) Uani 1 1 d .
O8 O 0.9138(5) 0.4508(4) 0.4105(4) 0.063(2) Uani 1 1 d .
O9 O 0.7475(7) 0.4649(5) 0.3908(5) 0.088(3) Uani 1 1 d .
O10 O 0.7601(6) 0.3583(5) 0.3647(4) 0.085(3) Uani 1 1 d .
O11 O 0.7574(6) 0.1882(4) 0.5404(4) 0.075(3) Uani 1 1 d .
O12 O 0.7336(5) 0.2331(4) 0.6320(4) 0.062(2) Uani 1 1 d .
O13 O 0.9912(5) 0.2029(4) 0.4014(4) 0.0512(19) Uani 1 1 d .
O14 O 0.8654(4) 0.2036(4) 0.3965(3) 0.0419(16) Uani 1 1 d .
O15 O 0.6664(6) 0.3472(5) 0.5132(5) 0.084(3) Uani 1 1 d D
O16 O 0.2725(5) 0.6752(4) 1.0692(4) 0.058(2) Uani 1 1 d .
O17 O 0.1616(4) 0.7755(3) 1.0684(3) 0.0427(17) Uani 1 1 d .
O18 O 0.4403(5) 0.6840(4) 1.0779(4) 0.056(2) Uani 1 1 d .
O19 O 0.4742(4) 0.7847(3) 1.0697(3) 0.0372(16) Uani 1 1 d .
O20 O 0.4645(5) 0.8824(4) 0.8712(3) 0.0502(19) Uani 1 1 d .
O21 O 0.4455(4) 0.9324(3) 0.9585(3) 0.0383(16) Uani 1 1 d .
O22 O 0.2773(5) 0.9435(4) 0.8762(4) 0.059(2) Uani 1 1 d .
O23 O 0.1587(4) 0.9305(4) 0.9572(3) 0.0465(18) Uani 1 1 d .
O24 O 0.1924(4) 0.9037(4) 1.0949(3) 0.0410(16) Uani 1 1 d .
O25 O 0.3162(5) 0.9147(4) 1.0917(3) 0.0469(18) Uani 1 1 d .
O26 O 0.3952(5) 0.8683(4) 0.7705(3) 0.054(2) Uani 1 1 d .
O27 O 0.2731(6) 0.7951(5) 0.8852(4) 0.072(3) Uani 1 1 d .
O28 O 0.6879(5) 0.2425(5) 0.4269(5) 0.072(2) Uani 1 1 d .
O29 O 0.8388(4) 0.3153(3) 0.4867(3) 0.0302(14) Uani 1 1 d .
O30 O 0.3362(4) 0.8173(3) 0.9840(3) 0.0257(13) Uani 1 1 d .
N1 N 0.2006(10) 0.7611(9) 0.8288(8) 0.123(5) Uani 1 1 d D
N2 N 0.6460(11) 0.1526(9) 0.4082(8) 0.123(5) Uani 1 1 d .
C1 C 0.7435(13) 0.4449(12) 0.5981(10) 0.121(2) Uani 1 1 d .
C2 C 0.6940(8) 0.5009(5) 0.6440(4) 0.051(3) Uani 1 1 d .
C3 C 0.6726(7) 0.5762(5) 0.6168(4) 0.056(3) Uani 1 1 d .
H3A H 0.6907 0.5935 0.5683 0.067 Uiso 1 1 calc R
C4 C 0.6257(7) 0.6269(6) 0.6583(5) 0.054(3) Uani 1 1 d .
H4A H 0.6114 0.6781 0.6388 0.065 Uiso 1 1 calc R
C5 C 0.5999(6) 0.6002(5) 0.7302(5) 0.042(2) Uani 1 1 d .
C6 C 0.5488(7) 0.6484(6) 0.7749(5) 0.054(3) Uani 1 1 d .
H6A H 0.5327 0.6998 0.7565 0.065 Uiso 1 1 calc R
C7 C 0.5221(7) 0.6218(5) 0.8448(5) 0.044(3) Uani 1 1 d .
C8 C 0.5480(7) 0.5436(5) 0.8743(5) 0.052(3) Uani 1 1 d .
H8A H 0.5301 0.5253 0.9227 0.062 Uiso 1 1 calc R
C9 C 0.5973(7) 0.4979(6) 0.8325(5) 0.057(3) Uani 1 1 d .
H9A H 0.6146 0.4468 0.8518 0.068 Uiso 1 1 calc R
C10 C 0.6249(5) 0.5235(4) 0.7596(4) 0.028(2) Uani 1 1 d .
C11 C 0.6717(6) 0.4753(5) 0.7142(5) 0.043(3) Uani 1 1 d .
H11A H 0.6882 0.4239 0.7327 0.052 Uiso 1 1 calc R
C12 C 0.4655(7) 0.6740(5) 0.8918(5) 0.047(3) Uani 1 1 d .
C13 C 0.9849(6) 0.2173(6) 0.5964(5) 0.046(3) Uani 1 1 d .
C14 C 0.9867(8) 0.4159(6) 0.3809(6) 0.058(3) Uani 1 1 d .
C15 C 0.7430(13) 0.4258(13) 0.3568(10) 0.121(2) Uani 1 1 d .
C16 C 0.7277(9) 0.1926(7) 0.6033(5) 0.070(4) Uani 1 1 d .
C17 C 0.9417(7) 0.1851(5) 0.3815(5) 0.042(3) Uani 1 1 d .
C18 C 0.1996(7) 0.7054(6) 1.0884(5) 0.048(3) Uani 1 1 d .
C19 C 0.1453(6) 0.6609(6) 1.1407(5) 0.046(3) Uani 1 1 d .
C20 C 0.1792(8) 0.5860(6) 1.1649(6) 0.060(3) Uani 1 1 d .
H20A H 0.2353 0.5639 1.1436 0.072 Uiso 1 1 calc R
C21 C 0.1347(7) 0.5418(6) 1.2187(6) 0.054(3) Uani 1 1 d .
C22 C 0.1630(8) 0.4691(6) 1.2434(6) 0.069(4) Uani 1 1 d .
H22A H 0.2173 0.4451 1.2202 0.083 Uiso 1 1 calc R
C23 C 0.1236(8) 0.4286(6) 1.2958(7) 0.081(5) Uani 1 1 d .
H23A H 0.1512 0.3795 1.3142 0.097 Uiso 1 1 calc R
C24 C 0.0399(7) 0.4594(5) 1.3241(5) 0.048(3) Uani 1 1 d .
C25 C 0.0036(8) 0.5323(6) 1.2987(6) 0.065(3) Uani 1 1 d .
H25A H -0.0537 0.5533 1.3178 0.077 Uiso 1 1 calc R
C26 C 0.0489(7) 0.5760(5) 1.2459(6) 0.055(3) Uani 1 1 d .
C27 C 0.0116(7) 0.6520(6) 1.2193(7) 0.065(4) Uani 1 1 d .
H27A H -0.0458 0.6742 1.2368 0.078 Uiso 1 1 calc R
C28 C 0.0614(7) 0.6925(6) 1.1674(6) 0.066(4) Uani 1 1 d .
H28A H 0.0375 0.7430 1.1497 0.079 Uiso 1 1 calc R
C29 C 0.4798(13) 0.7156(12) 1.0910(10) 0.121(2) Uani 1 1 d .
C30 C 0.5361(7) 0.6712(5) 1.1365(5) 0.044(3) Uani 1 1 d .
C31 C 0.5435(9) 0.5983(6) 1.1610(6) 0.063(4) Uani 1 1 d .
H31A H 0.5153 0.5763 1.1449 0.076 Uiso 1 1 calc R
C32 C 0.5897(8) 0.5542(6) 1.2079(7) 0.066(4) Uani 1 1 d .
C33 C 0.5961(9) 0.4792(6) 1.2351(6) 0.070(4) Uani 1 1 d .
H33A H 0.5672 0.4562 1.2208 0.084 Uiso 1 1 calc R
C34 C 0.6428(11) 0.4383(7) 1.2817(7) 0.092(5) Uani 1 1 d .
H34A H 0.6452 0.3877 1.2999 0.111 Uiso 1 1 calc R
C35 C 0.6887(9) 0.4722(8) 1.3032(6) 0.075(4) Uani 1 1 d .
C36 C 0.6863(9) 0.5454(6) 1.2759(6) 0.072(4) Uani 1 1 d .
H36A H 0.7155 0.5680 1.2903 0.086 Uiso 1 1 calc R
C37 C 0.6390(9) 0.5865(7) 1.2258(6) 0.068(4) Uani 1 1 d .
C38 C 0.6343(9) 0.6616(7) 1.1996(6) 0.078(4) Uani 1 1 d .
H38A H 0.6651 0.6840 1.2125 0.093 Uiso 1 1 calc R
C39 C 0.5847(9) 0.7015(6) 1.1555(6) 0.075(4) Uani 1 1 d .
H39A H 0.5828 0.7519 1.1367 0.090 Uiso 1 1 calc R
C40 C 0.4671(7) 0.9320(5) 0.8940(5) 0.039(2) Uani 1 1 d .
C41 C 0.5108(6) 0.9894(5) 0.8457(5) 0.039(2) Uani 1 1 d .
C42 C 0.5115(6) 1.0474(5) 0.8718(5) 0.038(2) Uani 1 1 d .
H42A H 0.4865 1.0496 0.9191 0.045 Uiso 1 1 calc R
C43 C 0.5482(7) 1.0996(5) 0.8284(4) 0.042(3) Uani 1 1 d .
H43A H 0.5457 1.1405 0.8444 0.050 Uiso 1 1 calc R
C44 C 0.5913(6) 1.0935(5) 0.7577(4) 0.038(2) Uani 1 1 d .
C45 C 0.6356(7) 1.1427(6) 0.7141(5) 0.050(3) Uani 1 1 d .
H45A H 0.6355 1.1829 0.7298 0.060 Uiso 1 1 calc R
C46 C 0.6801(8) 1.1337(7) 0.6473(6) 0.066(4) Uani 1 1 d .
C47 C 0.6787(8) 1.0767(6) 0.6235(6) 0.064(3) Uani 1 1 d .
H47A H 0.7099 1.0701 0.5782 0.077 Uiso 1 1 calc R
C48 C 0.6334(8) 1.0303(7) 0.6643(6) 0.073(4) Uani 1 1 d .
H48A H 0.6288 0.9945 0.6453 0.088 Uiso 1 1 calc R
C49 C 0.5933(6) 1.0327(5) 0.7325(5) 0.039(2) Uani 1 1 d .
C50 C 0.5509(6) 0.9816(5) 0.7784(5) 0.039(2) Uani 1 1 d .
H50A H 0.5498 0.9416 0.7631 0.047 Uiso 1 1 calc R
C51 C 0.2035(8) 0.9576(6) 0.8987(5) 0.048(3) Uani 1 1 d .
C52 C 0.1483(7) 1.0170(6) 0.8520(5) 0.053(3) Uani 1 1 d .
C53 C 0.0644(6) 1.0501(5) 0.8787(5) 0.037(2) Uani 1 1 d .
H53A H 0.0394 1.0378 0.9268 0.045 Uiso 1 1 calc R
C54 C 0.0175(6) 1.1020(4) 0.8335(4) 0.032(2) Uani 1 1 d .
H54A H -0.0382 1.1278 0.8519 0.038 Uiso 1 1 calc R
C55 C 0.0519(6) 1.1164(6) 0.7608(5) 0.042(3) Uani 1 1 d .
C56 C 0.0023(6) 1.1634(6) 0.7136(5) 0.049(3) Uani 1 1 d .
H56A H -0.0547 1.1871 0.7306 0.059 Uiso 1 1 calc R
C57 C 0.0372(7) 1.1740(6) 0.6443(5) 0.051(3) Uani 1 1 d .
C58 C 0.1233(8) 1.1413(7) 0.6188(6) 0.071(4) Uani 1 1 d .
H58A H 0.1481 1.1520 0.5705 0.085 Uiso 1 1 calc R
C59 C 0.1688(7) 1.0967(7) 0.6611(5) 0.076(5) Uani 1 1 d .
H59A H 0.2251 1.0722 0.6429 0.092 Uiso 1 1 calc R
C60 C 0.1345(7) 1.0844(7) 0.7351(5) 0.061(4) Uani 1 1 d .
C61 C 0.1845(7) 1.0326(6) 0.7821(5) 0.052(3) Uani 1 1 d .
H61A H 0.2417 1.0097 0.7646 0.062 Uiso 1 1 calc R
C62 C 0.2357(8) 0.9272(5) 1.1153(4) 0.043(3) Uani 1 1 d .
C63 C 0.1945(6) 0.9755(5) 1.1651(4) 0.038(2) Uani 1 1 d .
C64 C 0.2397(7) 1.0137(6) 1.1793(5) 0.048(3) Uani 1 1 d .
H64A H 0.2962 1.0101 1.1548 0.057 Uiso 1 1 calc R
C65 C 0.2020(8) 1.0561(7) 1.2285(6) 0.060(3) Uani 1 1 d .
H65A H 0.2343 1.0756 1.2429 0.072 Uiso 1 1 calc R
C66 C 0.1154(6) 1.0704(5) 1.2575(5) 0.039(2) Uani 1 1 d .
C67 C 0.0701(8) 1.1187(5) 1.3055(5) 0.050(3) Uani 1 1 d .
H67A H 0.0997 1.1422 1.3185 0.060 Uiso 1 1 calc R
C68 C -0.0143(7) 1.1315(5) 1.3329(5) 0.050(3) Uani 1 1 d .
C69 C -0.0568(8) 1.0949(7) 1.3173(6) 0.062(3) Uani 1 1 d .
H69A H -0.1146 1.1024 1.3386 0.074 Uiso 1 1 calc R
C70 C -0.0180(8) 1.0461(8) 1.2705(7) 0.081(4) Uani 1 1 d .
H70A H -0.0491 1.0212 1.2611 0.097 Uiso 1 1 calc R
C71 C 0.0691(7) 1.0358(6) 1.2383(6) 0.053(3) Uani 1 1 d .
C72 C 0.1106(7) 0.9870(6) 1.1932(6) 0.053(3) Uani 1 1 d .
H72A H 0.0806 0.9622 1.1823 0.064 Uiso 1 1 calc R
C73 C 0.2702(11) 0.7775(9) 0.8375(9) 0.104(6) Uani 1 1 d D
H73A H 0.3188 0.7737 0.8004 0.125 Uiso 1 1 calc R
C74 C 0.2055(12) 0.7340(11) 0.7713(9) 0.121(2) Uani 1 1 d .
H74A H 0.1493 0.7376 0.7700 0.181 Uiso 1 1 calc R
H74B H 0.2387 0.6825 0.7762 0.181 Uiso 1 1 calc R
H74C H 0.2318 0.7633 0.7284 0.181 Uiso 1 1 calc R
C75 C 0.1139(12) 0.7883(11) 0.8774(9) 0.121(2) Uani 1 1 d .
H75A H 0.1051 0.7497 0.9190 0.181 Uiso 1 1 calc R
H75B H 0.0704 0.7999 0.8532 0.181 Uiso 1 1 calc R
H75C H 0.1116 0.8325 0.8905 0.181 Uiso 1 1 calc R
C76 C 0.7002(11) 0.1779(11) 0.4289(11) 0.132(9) Uani 1 1 d .
H76A H 0.7466 0.1431 0.4444 0.159 Uiso 1 1 calc R
C77 C 0.5703(12) 0.2007(11) 0.3931(9) 0.121(2) Uani 1 1 d .
H77A H 0.5373 0.2248 0.4319 0.181 Uiso 1 1 calc R
H77B H 0.5389 0.1726 0.3859 0.181 Uiso 1 1 calc R
H77C H 0.5825 0.2380 0.3511 0.181 Uiso 1 1 calc R
C78 C 0.6719(12) 0.0711(11) 0.4182(9) 0.121(2) Uani 1 1 d .
H78A H 0.7037 0.0573 0.3738 0.181 Uiso 1 1 calc R
H78B H 0.6224 0.0529 0.4359 0.181 Uiso 1 1 calc R
H78C H 0.7067 0.0495 0.4514 0.181 Uiso 1 1 calc R
N3 N 0.5252(7) 0.3827(8) 0.5657(8) 0.175(9) Uani 1 1 d D
C80 C 0.4426(9) 0.3921(10) 0.5559(9) 0.121(2) Uani 1 1 d D
H80A H 0.4190 0.4438 0.5357 0.181 Uiso 1 1 calc R
H80B H 0.4054 0.3775 0.6007 0.181 Uiso 1 1 calc R
H80C H 0.4486 0.3613 0.5247 0.181 Uiso 1 1 calc R
C79 C 0.5933(9) 0.3556(10) 0.5141(9) 0.121(2) Uani 1 1 d D
H79A H 0.5830 0.3431 0.4779 0.145 Uiso 1 1 calc R
C81 C 0.5399(12) 0.4005(10) 0.6199(9) 0.121(2) Uani 1 1 d D
H81A H 0.5807 0.3588 0.6404 0.181 Uiso 1 1 calc R
H81B H 0.4877 0.4114 0.6554 0.181 Uiso 1 1 calc R
H81C H 0.5617 0.4436 0.6018 0.181 Uiso 1 1 calc R

loop_
_atom_site_aniso_label
_atom_site_aniso_U_11
_atom_site_aniso_U_22
_atom_site_aniso_U_33
_atom_site_aniso_U_23
_atom_site_aniso_U_13
_atom_site_aniso_U_12
Zn1 0.0340(6) 0.0125(5) 0.0122(4) -0.0007(3) 0.0035(4) -0.0016(4)
Zn2 0.0460(7) 0.0224(5) 0.0217(5) -0.0031(4) 0.0012(5) -0.0083(5)
Zn3 0.0353(6) 0.0182(5) 0.0171(5) -0.0014(4) -0.0006(4) -0.0065(4)
Zn4 0.0502(7) 0.0190(5) 0.0193(5) -0.0026(4) -0.0071(5) -0.0037(5)
Zn5 0.0440(7) 0.0167(5) 0.0164(5) 0.0014(4) -0.0019(4) -0.0089(5)
Zn6 0.0343(6) 0.0175(5) 0.0212(5) -0.0014(4) -0.0011(4) -0.0064(4)
Zn7 0.0336(6) 0.0139(5) 0.0135(4) 0.0004(4) -0.0007(4) -0.0030(4)
Zn8 0.0376(6) 0.0241(5) 0.0197(5) -0.0023(4) -0.0009(4) -0.0104(5)
O1 0.101(6) 0.030(4) 0.020(3) -0.011(3) 0.005(4) -0.015(4)
O2 0.060(5) 0.025(3) 0.038(4) -0.010(3) 0.004(3) -0.007(3)
O3 0.072(6) 0.030(4) 0.049(4) -0.015(3) 0.020(4) -0.005(4)
O4 0.049(4) 0.037(4) 0.036(4) -0.009(3) 0.012(3) -0.008(3)
O5 0.057(5) 0.063(5) 0.030(4) 0.010(3) -0.002(3) 0.004(4)
O6 0.052(5) 0.060(5) 0.026(3) 0.002(3) -0.014(3) 0.017(4)
O7 0.041(4) 0.038(4) 0.064(5) 0.012(3) -0.012(4) -0.025(3)
O8 0.066(6) 0.036(4) 0.058(5) -0.009(4) 0.024(4) -0.019(4)
O9 0.133(9) 0.064(6) 0.085(6) 0.000(5) -0.071(6) -0.022(6)
O10 0.128(8) 0.056(5) 0.046(5) -0.008(4) -0.043(5) 0.020(5)
O11 0.113(7) 0.062(5) 0.044(4) -0.022(4) 0.031(4) -0.056(5)
O12 0.093(6) 0.057(5) 0.045(4) -0.011(4) 0.005(4) -0.052(5)
O13 0.055(5) 0.047(4) 0.053(4) -0.032(4) -0.010(4) -0.001(4)
O14 0.044(5) 0.041(4) 0.041(4) -0.014(3) -0.002(3) -0.016(3)
O15 0.066(6) 0.093(7) 0.085(7) -0.031(5) -0.028(5) 0.006(5)
O16 0.051(5) 0.028(4) 0.059(5) 0.009(3) 0.020(4) -0.016(4)
O17 0.040(4) 0.036(4) 0.037(4) -0.002(3) 0.000(3) -0.006(3)
O18 0.076(6) 0.032(4) 0.051(4) 0.014(3) -0.040(4) -0.001(4)
O19 0.055(4) 0.020(3) 0.037(3) 0.004(3) -0.016(3) -0.014(3)
O20 0.063(5) 0.047(4) 0.041(4) -0.018(3) 0.014(3) -0.033(4)
O21 0.052(4) 0.033(3) 0.030(3) 0.003(3) -0.011(3) -0.019(3)
O22 0.056(5) 0.054(5) 0.042(4) 0.012(4) -0.008(4) -0.009(4)
O23 0.064(5) 0.042(4) 0.021(3) 0.001(3) -0.007(3) -0.009(4)
O24 0.041(4) 0.053(4) 0.031(3) -0.020(3) -0.002(3) -0.011(3)
O25 0.053(5) 0.041(4) 0.040(4) -0.029(3) 0.000(3) 0.002(3)
O26 0.073(5) 0.055(5) 0.022(3) -0.004(3) -0.006(3) -0.012(4)
O27 0.091(7) 0.095(7) 0.057(5) -0.032(5) -0.003(5) -0.059(6)
O28 0.072(6) 0.070(6) 0.083(6) -0.039(5) -0.029(5) -0.002(5)
O29 0.035(4) 0.026(3) 0.015(3) 0.001(2) 0.009(2) -0.010(3)
O30 0.046(4) 0.014(3) 0.017(3) -0.004(2) -0.006(3) -0.010(3)
N1 0.135(14) 0.124(12) 0.118(12) -0.031(10) 0.009(10) -0.077(11)
N2 0.127(13) 0.116(12) 0.129(13) -0.058(10) -0.036(10) -0.005(10)
C1 0.128(5) 0.132(5) 0.109(4) -0.054(4) -0.034(4) -0.016(4)
C2 0.100(9) 0.019(5) 0.020(5) -0.006(4) 0.002(5) -0.015(5)
C3 0.088(9) 0.039(6) 0.012(4) -0.003(4) 0.014(5) -0.010(6)
C4 0.077(8) 0.035(6) 0.037(6) -0.013(5) -0.001(5) -0.006(6)
C5 0.044(6) 0.031(5) 0.034(5) -0.008(4) 0.010(4) -0.008(5)
C6 0.067(8) 0.035(6) 0.047(6) 0.001(5) -0.003(6) -0.018(6)
C7 0.060(7) 0.031(5) 0.030(5) -0.009(4) -0.009(5) 0.000(5)
C8 0.077(8) 0.034(6) 0.036(5) -0.012(5) 0.002(5) -0.015(6)
C9 0.077(9) 0.026(5) 0.044(6) 0.001(5) -0.005(6) -0.003(5)
C10 0.034(5) 0.020(4) 0.030(5) -0.010(4) -0.001(4) -0.008(4)
C11 0.053(7) 0.020(5) 0.037(5) 0.001(4) -0.008(5) 0.004(5)
C12 0.056(7) 0.031(6) 0.036(5) -0.009(4) 0.019(5) -0.017(5)
C13 0.039(6) 0.042(6) 0.037(6) 0.015(5) -0.014(5) -0.004(5)
C14 0.066(9) 0.048(7) 0.049(7) 0.004(5) -0.012(6) -0.017(6)
C15 0.128(5) 0.132(5) 0.109(4) -0.054(4) -0.034(4) -0.016(4)
C16 0.124(12) 0.053(7) 0.031(6) -0.018(5) 0.012(7) -0.043(8)
C17 0.048(7) 0.031(5) 0.027(5) 0.003(4) 0.008(5) -0.011(5)
C18 0.037(6) 0.049(7) 0.044(6) 0.003(5) 0.017(5) -0.030(6)
C19 0.036(6) 0.044(6) 0.040(6) -0.001(5) 0.015(5) -0.021(5)
C20 0.058(8) 0.039(6) 0.064(7) -0.011(5) 0.016(6) -0.020(6)
C21 0.044(7) 0.043(6) 0.055(7) 0.001(5) 0.005(5) -0.013(5)
C22 0.056(8) 0.032(6) 0.077(8) 0.006(6) 0.017(6) -0.007(6)
C23 0.056(8) 0.035(6) 0.098(10) 0.019(6) 0.005(7) 0.001(6)
C24 0.049(7) 0.031(6) 0.051(6) 0.000(5) -0.001(5) -0.013(5)
C25 0.062(8) 0.042(7) 0.068(8) -0.008(6) 0.011(6) -0.016(6)
C26 0.035(6) 0.033(6) 0.072(8) 0.010(5) 0.008(5) -0.017(5)
C27 0.038(7) 0.052(7) 0.093(9) -0.003(6) 0.007(6) -0.031(6)
C28 0.056(8) 0.025(6) 0.079(8) 0.015(5) 0.002(6) -0.007(5)
C29 0.128(5) 0.132(5) 0.109(4) -0.054(4) -0.034(4) -0.016(4)
C30 0.046(6) 0.032(5) 0.050(6) 0.009(5) -0.030(5) -0.004(5)
C31 0.111(11) 0.035(6) 0.060(7) -0.012(5) -0.051(7) -0.011(7)
C32 0.083(9) 0.032(6) 0.081(8) -0.004(6) -0.059(8) 0.016(6)
C33 0.125(12) 0.028(6) 0.078(8) -0.004(6) -0.057(8) -0.022(7)
C34 0.163(16) 0.041(7) 0.071(9) -0.004(6) -0.068(10) 0.004(9)
C35 0.082(10) 0.074(9) 0.048(7) -0.006(6) -0.036(7) 0.018(8)
C36 0.098(11) 0.049(7) 0.059(7) 0.003(6) -0.054(7) 0.010(7)
C37 0.088(10) 0.058(8) 0.061(8) -0.015(6) -0.048(7) 0.007(7)
C38 0.098(11) 0.070(9) 0.059(8) 0.013(7) -0.051(8) -0.009(8)
C39 0.119(12) 0.033(6) 0.063(8) 0.000(6) -0.046(8) 0.005(7)
C40 0.058(7) 0.036(5) 0.034(5) -0.004(4) -0.004(5) -0.035(5)
C41 0.029(5) 0.045(6) 0.043(6) 0.000(5) -0.015(4) -0.013(5)
C42 0.043(6) 0.035(5) 0.027(5) -0.004(4) -0.001(4) -0.011(5)
C43 0.076(8) 0.015(4) 0.025(5) -0.007(4) -0.002(5) -0.008(5)
C44 0.049(6) 0.043(6) 0.026(5) 0.000(4) -0.006(4) -0.027(5)
C45 0.063(8) 0.046(6) 0.052(6) -0.006(5) -0.004(5) -0.043(6)
C46 0.090(10) 0.079(9) 0.048(7) -0.028(6) 0.016(6) -0.065(8)
C47 0.094(10) 0.052(7) 0.042(6) -0.014(5) 0.002(6) -0.030(7)
C48 0.096(10) 0.078(9) 0.043(6) -0.025(6) 0.040(7) -0.062(8)
C49 0.042(6) 0.035(5) 0.044(6) -0.004(4) -0.012(5) -0.016(5)
C50 0.043(6) 0.040(6) 0.046(6) 0.002(5) -0.011(5) -0.033(5)
C51 0.057(8) 0.041(6) 0.026(5) -0.002(4) -0.003(5) -0.001(5)
C52 0.049(7) 0.052(7) 0.029(5) 0.013(5) -0.008(5) 0.002(5)
C53 0.042(6) 0.021(5) 0.034(5) 0.008(4) -0.004(4) -0.009(4)
C54 0.029(5) 0.022(4) 0.033(5) -0.009(4) 0.001(4) 0.002(4)
C55 0.023(5) 0.055(6) 0.030(5) 0.007(4) -0.009(4) 0.001(5)
C56 0.035(6) 0.050(6) 0.032(5) 0.014(5) -0.004(4) 0.001(5)
C57 0.055(7) 0.051(6) 0.025(5) 0.009(4) -0.012(5) 0.000(5)
C58 0.058(8) 0.080(9) 0.038(6) -0.002(6) -0.002(6) 0.007(7)
C59 0.043(7) 0.094(10) 0.025(5) 0.015(6) 0.007(5) 0.022(7)
C60 0.040(7) 0.074(8) 0.025(5) 0.006(5) 0.003(4) 0.013(6)
C61 0.050(7) 0.046(6) 0.039(6) 0.007(5) -0.011(5) -0.002(5)
C62 0.069(8) 0.025(5) 0.018(4) 0.000(4) -0.008(5) 0.001(5)
C63 0.042(6) 0.032(5) 0.028(5) -0.004(4) -0.006(4) 0.001(5)
C64 0.042(6) 0.061(7) 0.052(6) -0.029(6) -0.004(5) -0.020(6)
C65 0.060(8) 0.082(9) 0.059(7) -0.051(7) -0.001(6) -0.027(7)
C66 0.041(6) 0.029(5) 0.036(5) -0.018(4) 0.001(4) 0.004(4)
C67 0.072(8) 0.038(6) 0.037(6) -0.011(5) -0.010(6) -0.011(6)
C68 0.065(8) 0.035(6) 0.030(5) -0.017(4) 0.010(5) -0.003(5)
C69 0.056(8) 0.072(8) 0.060(7) -0.054(7) 0.024(6) -0.022(6)
C70 0.039(7) 0.087(10) 0.105(11) -0.030(9) 0.024(7) -0.032(7)
C71 0.052(7) 0.045(6) 0.069(7) -0.032(6) -0.016(6) -0.004(5)
C72 0.048(7) 0.054(7) 0.062(7) -0.023(6) -0.007(6) -0.017(6)
C73 0.109(14) 0.101(13) 0.105(13) -0.051(11) 0.011(11) -0.042(11)
C74 0.128(5) 0.132(5) 0.109(4) -0.054(4) -0.034(4) -0.016(4)
C75 0.128(5) 0.132(5) 0.109(4) -0.054(4) -0.034(4) -0.016(4)
C76 0.079(12) 0.160(18) 0.21(2) -0.166(18) -0.031(12) 0.011(11)
C77 0.128(5) 0.132(5) 0.109(4) -0.054(4) -0.034(4) -0.016(4)
C78 0.128(5) 0.132(5) 0.109(4) -0.054(4) -0.034(4) -0.016(4)
N3 0.046(8) 0.29(2) 0.24(2) -0.22(2) -0.015(10) 0.001(11)
C80 0.128(5) 0.132(5) 0.109(4) -0.054(4) -0.034(4) -0.016(4)
C79 0.128(5) 0.132(5) 0.109(4) -0.054(4) -0.034(4) -0.016(4)
C81 0.128(5) 0.132(5) 0.109(4) -0.054(4) -0.034(4) -0.016(4)

loop_
_atom_type_symbol
_atom_type_description
_atom_type_scat_dispersion_real
_atom_type_scat_dispersion_imag
_atom_type_scat_source
C C 0.0033 0.0016 'International Tables Vol C Tables 4.2.6.8 and 6.1.1.4'
H H 0.0000 0.0000 'International Tables Vol C Tables 4.2.6.8 and 6.1.1.4'
N N 0.0061 0.0033 'International Tables Vol C Tables 4.2.6.8 and 6.1.1.4'
O O 0.0106 0.0060 'International Tables Vol C Tables 4.2.6.8 and 6.1.1.4'
Zn Zn 0.2839 1.4301 'International Tables Vol C Tables 4.2.6.8 and 6.1.1.4'

loop_
_geom_angle_atom_site_label_1
_geom_angle_atom_site_label_2
_geom_angle_atom_site_label_3
_geom_angle
_geom_angle_site_symmetry_3
O13 Zn1 O29 114.2(3) .
O13 Zn1 O7 102.0(3) .
O29 Zn1 O7 115.4(3) .
O13 Zn1 O5 104.8(3) .
O29 Zn1 O5 114.7(3) .
O7 Zn1 O5 104.3(3) .
O13 Zn1 Zn3 126.6(2) .
O29 Zn1 Zn3 35.53(16) .
O7 Zn1 Zn3 129.2(2) .
O5 Zn1 Zn3 79.2(2) .
O9 Zn2 O29 117.5(3) .
O9 Zn2 O1 108.3(4) .
O29 Zn2 O1 115.6(2) .
O9 Zn2 O8 102.2(4) .
O29 Zn2 O8 108.1(3) .
O1 Zn2 O8 103.3(3) .
O9 Zn2 Zn3 135.2(3) .
O29 Zn2 Zn3 36.90(15) .
O1 Zn2 Zn3 78.72(19) .
O8 Zn2 Zn3 119.5(2) .
O12 Zn3 O29 118.1(3) .
O12 Zn3 O2 106.1(3) .
O29 Zn3 O2 114.1(3) .
O12 Zn3 O6 104.5(4) .
O29 Zn3 O6 110.1(3) .
O2 Zn3 O6 102.5(3) .
O12 Zn3 Zn2 132.7(3) .
O29 Zn3 Zn2 37.00(17) .
O2 Zn3 Zn2 77.1(2) .
O6 Zn3 Zn2 121.1(2) .
O12 Zn3 Zn1 128.2(2) .
O29 Zn3 Zn1 35.77(18) .
O2 Zn3 Zn1 125.0(2) .
O6 Zn3 Zn1 74.36(19) .
Zn2 Zn3 Zn1 61.13(3) .
O29 Zn4 O14 101.1(3) .
O29 Zn4 O10 96.7(3) .
O14 Zn4 O10 92.5(3) .
O29 Zn4 O28 171.8(3) .
O14 Zn4 O28 87.1(3) .
O10 Zn4 O28 84.0(4) .
O29 Zn4 O11 95.8(3) .
O14 Zn4 O11 90.7(3) .
O10 Zn4 O11 166.3(4) .
O28 Zn4 O11 82.8(4) .
O29 Zn4 O15 82.8(3) .
O14 Zn4 O15 175.8(3) .
O10 Zn4 O15 88.7(3) .
O28 Zn4 O15 89.0(4) .
O11 Zn4 O15 87.1(3) .
O23 Zn5 O30 116.3(3) .
O23 Zn5 O17 113.5(3) .
O30 Zn5 O17 113.7(2) .
O23 Zn5 O24 100.5(3) .
O30 Zn5 O24 110.6(3) .
O17 Zn5 O24 100.2(3) .
O23 Zn5 Zn6 138.85(19) .
O30 Zn5 Zn6 35.67(15) .
O17 Zn5 Zn6 78.08(19) .
O24 Zn5 Zn6 116.8(2) .
O4 Zn6 O30 123.1(2) .
O4 Zn6 O16 105.6(3) .
O30 Zn6 O16 112.1(3) .
O4 Zn6 O18 101.0(3) .
O30 Zn6 O18 108.9(3) .
O16 Zn6 O18 104.3(3) .
O4 Zn6 Zn5 137.9(2) .
O30 Zn6 Zn5 36.02(18) .
O16 Zn6 Zn5 76.0(2) .
O18 Zn6 Zn5 119.7(2) .
O21 Zn7 O30 117.1(2) .
O21 Zn7 O19 108.5(3) .
O30 Zn7 O19 113.2(2) .
O21 Zn7 O25 100.4(3) .
O30 Zn7 O25 112.2(3) .
O19 Zn7 O25 104.0(3) .
O30 Zn8 O20 94.8(2) .
O30 Zn8 O22 92.2(2) .
O20 Zn8 O22 95.4(3) .
O30 Zn8 O26 178.0(3) .
O20 Zn8 O26 86.8(3) .
O22 Zn8 O26 86.5(3) .
O30 Zn8 O3 97.1(3) .
O20 Zn8 O3 87.3(3) .
O22 Zn8 O3 170.1(3) .
O26 Zn8 O3 84.1(3) .
O30 Zn8 O27 86.9(3) .
O20 Zn8 O27 176.4(3) .
O22 Zn8 O27 87.7(4) .
O26 Zn8 O27 91.6(3) .
O3 Zn8 O27 89.3(4) .
C1 O1 Zn2 125.2(10) .
C1 O2 Zn3 130.1(10) .
C12 O3 Zn8 137.6(6) .
C12 O4 Zn6 118.2(6) .
C13 O5 Zn1 129.0(7) .
C13 O6 Zn3 135.4(6) .
C14 O7 Zn1 124.4(7) .
C14 O8 Zn2 132.3(7) .
C15 O9 Zn2 118.8(12) .
C15 O10 Zn4 130.4(11) .
C16 O11 Zn4 127.6(7) .
C16 O12 Zn3 120.4(8) .
C17 O13 Zn1 124.8(7) .
C17 O14 Zn4 136.1(7) .
C79 O15 Zn4 122.3(10) .
C18 O16 Zn6 132.6(6) .
C18 O17 Zn5 125.4(6) .
C29 O18 Zn6 134.2(11) .
C29 O19 Zn7 126.9(11) .
C40 O20 Zn8 131.9(7) .
C40 O21 Zn7 117.7(6) .
C51 O22 Zn8 129.9(7) .
C51 O23 Zn5 116.8(7) .
C62 O24 Zn5 133.1(6) .
C62 O25 Zn7 130.0(7) .
C73 O27 Zn8 121.9(10) .
C76 O28 Zn4 119.7(10) .
Zn3 O29 Zn2 106.1(3) .
Zn3 O29 Zn1 108.7(3) .
Zn2 O29 Zn1 109.8(3) .
Zn3 O29 Zn4 108.4(3) .
Zn2 O29 Zn4 109.5(3) .
Zn1 O29 Zn4 114.0(3) .
Zn6 O30 Zn5 108.3(3) .
Zn6 O30 Zn7 109.4(3) .
Zn5 O30 Zn7 109.2(2) .
Zn6 O30 Zn8 108.0(2) .
Zn5 O30 Zn8 110.5(3) .
Zn7 O30 Zn8 111.4(3) .
C74 N1 C73 123.2(15) .
C74 N1 C75 119.0(15) .
C73 N1 C75 116.8(14) .
C77 N2 C76 121.2(16) .
C77 N2 C78 126.2(17) .
C76 N2 C78 111.6(16) .
O2 C1 O1 128.8(16) .
O2 C1 C2 117.9(15) .
O1 C1 C2 113.2(16) .
C11 C2 C3 119.6(8) .
C11 C2 C1 118.3(11) .
C3 C2 C1 122.1(11) .
C4 C3 C2 122.1(8) .
C4 C3 H3A 119.0 .
C2 C3 H3A 119.0 .
C3 C4 C5 118.2(9) .
C3 C4 H4A 120.9 .
C5 C4 H4A 120.9 .
C4 C5 C6 121.0(9) .
C4 C5 C10 120.6(8) .
C6 C5 C10 118.4(8) .
C7 C6 C5 120.7(9) .
C7 C6 H6A 119.6 .
C5 C6 H6A 119.6 .
C6 C7 C8 120.6(9) .
C6 C7 C12 120.1(9) .
C8 C7 C12 119.3(8) .
C9 C8 C7 119.0(9) .
C9 C8 H8A 120.5 .
C7 C8 H8A 120.5 .
C8 C9 C10 121.9(9) .
C8 C9 H9A 119.0 .
C10 C9 H9A 119.0 .
C11 C10 C5 118.0(8) .
C11 C10 C9 122.4(8) .
C5 C10 C9 119.5(8) .
C2 C11 C10 121.5(8) .
C2 C11 H11A 119.3 .
C10 C11 H11A 119.3 .
O4 C12 O3 126.0(9) .
O4 C12 C7 118.2(8) .
O3 C12 C7 115.9(8) .
O5 C13 O6 122.0(9) .
O5 C13 C57 120.5(9) 1_645
O6 C13 C57 117.4(9) 1_645
O8 C14 O7 125.7(10) .
O8 C14 C24 118.1(10) 1_654
O7 C14 C24 116.2(10) 1_654
O10 C15 O9 132.2(19) .
O10 C15 C35 115.1(16) 1_554
O9 C15 C35 111.3(17) 1_554
O12 C16 O11 128.7(11) .
O12 C16 C46 118.1(9) 1_545
O11 C16 C46 113.2(10) 1_545
O14 C17 O13 129.6(10) .
O14 C17 C68 116.9(11) 1_644
O13 C17 C68 113.5(10) 1_644
O16 C18 O17 126.6(8) .
O16 C18 C19 118.3(10) .
O17 C18 C19 115.1(9) .
C28 C19 C20 118.8(9) .
C28 C19 C18 121.5(9) .
C20 C19 C18 119.7(9) .
C19 C20 C21 123.4(10) .
C19 C20 H20A 118.3 .
C21 C20 H20A 118.3 .
C22 C21 C20 126.3(11) .
C22 C21 C26 117.0(10) .
C20 C21 C26 116.5(10) .
C23 C22 C21 126.6(12) .
C23 C22 H22A 116.7 .
C21 C22 H22A 116.7 .
C22 C23 C24 118.0(11) .
C22 C23 H23A 121.0 .
C24 C23 H23A 121.0 .
C25 C24 C23 119.2(10) .
C25 C24 C14 118.3(10) 1_456
C23 C24 C14 122.5(10) 1_456
C24 C25 C26 121.6(11) .
C24 C25 H25A 119.2 .
C26 C25 H25A 119.2 .
C25 C26 C21 117.1(10) .
C25 C26 C27 121.9(10) .
C21 C26 C27 121.0(9) .
C28 C27 C26 118.5(10) .
C28 C27 H27A 120.7 .
C26 C27 H27A 120.7 .
C19 C28 C27 121.6(10) .
C19 C28 H28A 119.2 .
C27 C28 H28A 119.2 .
O18 C29 O19 125.0(18) .
O18 C29 C30 117.1(18) .
O19 C29 C30 117.9(17) .
C31 C30 C39 117.4(9) .
C31 C30 C29 120.3(13) .
C39 C30 C29 122.4(12) .
C30 C31 C32 123.9(11) .
C30 C31 H31A 118.1 .
C32 C31 H31A 118.1 .
C31 C32 C33 124.5(12) .
C31 C32 C37 117.1(11) .
C33 C32 C37 118.2(10) .
C34 C33 C32 121.8(12) .
C34 C33 H33A 119.1 .
C32 C33 H33A 119.1 .
C33 C34 C35 119.9(12) .
C33 C34 H34A 120.1 .
C35 C34 H34A 120.1 .
C36 C35 C34 120.2(11) .
C36 C35 C15 119.2(15) 1_556
C34 C35 C15 120.6(14) 1_556
C35 C36 C37 119.0(13) .
C35 C36 H36A 120.5 .
C37 C36 H36A 120.5 .
C38 C37 C36 119.0(12) .
C38 C37 C32 119.9(10) .
C36 C37 C32 120.7(12) .
C39 C38 C37 118.6(14) .
C39 C38 H38A 120.7 .
C37 C38 H38A 120.7 .
C38 C39 C30 122.7(12) .
C38 C39 H39A 118.6 .
C30 C39 H39A 118.6 .
O20 C40 O21 123.3(8) .
O20 C40 C41 119.6(8) .
O21 C40 C41 116.3(8) .
C50 C41 C42 122.4(9) .
C50 C41 C40 118.4(9) .
C42 C41 C40 119.2(8) .
C43 C42 C41 119.1(8) .
C43 C42 H42A 120.4 .
C41 C42 H42A 120.4 .
C42 C43 C44 120.3(8) .
C42 C43 H43A 119.8 .
C44 C43 H43A 119.8 .
C45 C44 C49 118.5(9) .
C45 C44 C43 121.4(9) .
C49 C44 C43 120.0(8) .
C44 C45 C46 120.5(9) .
C44 C45 H45A 119.8 .
C46 C45 H45A 119.8 .
C47 C46 C45 120.0(10) .
C47 C46 C16 124.4(10) 1_565
C45 C46 C16 115.5(9) 1_565
C48 C47 C46 120.2(11) .
C48 C47 H47A 119.9 .
C46 C47 H47A 119.9 .
C47 C48 C49 122.6(11) .
C47 C48 H48A 118.7 .
C49 C48 H48A 118.7 .
C48 C49 C50 124.4(10) .
C48 C49 C44 117.8(9) .
C50 C49 C44 117.8(9) .
C41 C50 C49 120.2(9) .
C41 C50 H50A 119.9 .
C49 C50 H50A 119.9 .
O22 C51 O23 130.8(10) .
O22 C51 C52 117.7(9) .
O23 C51 C52 111.5(10) .
C61 C52 C53 121.1(9) .
C61 C52 C51 117.0(9) .
C53 C52 C51 121.8(8) .
C52 C53 C54 119.0(8) .
C52 C53 H53A 120.5 .
C54 C53 H53A 120.5 .
C53 C54 C55 121.1(8) .
C53 C54 H54A 119.4 .
C55 C54 H54A 119.4 .
C60 C55 C54 119.2(8) .
C60 C55 C56 119.2(9) .
C54 C55 C56 121.7(8) .
C57 C56 C55 119.7(9) .
C57 C56 H56A 120.2 .
C55 C56 H56A 120.2 .
C56 C57 C58 120.3(9) .
C56 C57 C13 119.4(10) 1_465
C58 C57 C13 120.3(9) 1_465
C59 C58 C57 120.6(10) .
C59 C58 H58A 119.7 .
C57 C58 H58A 119.7 .
C58 C59 C60 120.9(10) .
C58 C59 H59A 119.6 .
C60 C59 H59A 119.6 .
C55 C60 C59 119.1(9) .
C55 C60 C61 119.8(9) .
C59 C60 C61 120.8(9) .
C52 C61 C60 119.6(10) .
C52 C61 H61A 120.2 .
C60 C61 H61A 120.2 .
O24 C62 O25 123.5(8) .
O24 C62 C63 119.4(10) .
O25 C62 C63 117.0(10) .
C72 C63 C64 120.9(9) .
C72 C63 C62 118.4(10) .
C64 C63 C62 120.4(10) .
C65 C64 C63 120.2(10) .
C65 C64 H64A 119.9 .
C63 C64 H64A 119.9 .
C64 C65 C66 119.9(10) .
C64 C65 H65A 120.0 .
C66 C65 H65A 120.0 .
C65 C66 C71 118.7(8) .
C65 C66 C67 123.4(10) .
C71 C66 C67 117.9(9) .
C68 C67 C66 122.0(10) .
C68 C67 H67A 119.0 .
C66 C67 H67A 119.0 .
C69 C68 C67 119.5(9) .
C69 C68 C17 121.6(10) 1_466
C67 C68 C17 118.9(11) 1_466
C68 C69 C70 122.9(11) .
C68 C69 H69A 118.5 .
C70 C69 H69A 118.5 .
C69 C70 C71 118.0(12) .
C69 C70 H70A 121.0 .
C71 C70 H70A 121.0 .
C72 C71 C70 120.2(11) .
C72 C71 C66 120.1(10) .
C70 C71 C66 119.5(10) .
C63 C72 C71 119.4(10) .
C63 C72 H72A 120.3 .
C71 C72 H72A 120.3 .
O27 C73 N1 127.4(16) .
O27 C73 H73A 116.3 .
N1 C73 H73A 116.3 .
N1 C74 H74A 109.5 .
N1 C74 H74B 109.5 .
H74A C74 H74B 109.5 .
N1 C74 H74C 109.5 .
H74A C74 H74C 109.5 .
H74B C74 H74C 109.5 .
N1 C75 H75A 109.5 .
N1 C75 H75B 109.5 .
H75A C75 H75B 109.5 .
N1 C75 H75C 109.5 .
H75A C75 H75C 109.5 .
H75B C75 H75C 109.5 .
O28 C76 N2 121.8(17) .
O28 C76 H76A 119.1 .
N2 C76 H76A 119.1 .
N2 C77 H77A 109.5 .
N2 C77 H77B 109.5 .
H77A C77 H77B 109.5 .
N2 C77 H77C 109.5 .
H77A C77 H77C 109.5 .
H77B C77 H77C 109.5 .
N2 C78 H78A 109.5 .
N2 C78 H78B 109.5 .
H78A C78 H78B 109.5 .
N2 C78 H78C 109.5 .
H78A C78 H78C 109.5 .
H78B C78 H78C 109.5 .
C79 N3 C81 118.8(13) .
C79 N3 C80 115.2(12) .
C81 N3 C80 126.0(13) .
N3 C80 H80A 109.5 .
N3 C80 H80B 109.5 .
H80A C80 H80B 109.5 .
N3 C80 H80C 109.5 .
H80A C80 H80C 109.5 .
H80B C80 H80C 109.5 .
O15 C79 N3 123.2(14) .
O15 C79 H79A 118.4 .
N3 C79 H79A 118.4 .
N3 C81 H81A 109.5 .
N3 C81 H81B 109.5 .
H81A C81 H81B 109.5 .
N3 C81 H81C 109.5 .
H81A C81 H81C 109.5 .
H81B C81 H81C 109.5 .

loop_
_geom_bond_atom_site_label_1
_geom_bond_atom_site_label_2
_geom_bond_distance
_geom_bond_site_symmetry_2
Zn1 O13 1.926(6) .
Zn1 O29 1.939(6) .
Zn1 O7 1.962(6) .
Zn1 O5 1.979(7) .
Zn1 Zn3 3.1415(15) .
Zn2 O9 1.882(8) .
Zn2 O29 1.932(6) .
Zn2 O1 1.949(6) .
Zn2 O8 1.979(8) .
Zn2 Zn3 3.0839(15) .
Zn3 O12 1.899(7) .
Zn3 O29 1.927(5) .
Zn3 O2 1.929(6) .
Zn3 O6 1.953(7) .
Zn4 O29 2.016(6) .
Zn4 O14 2.065(7) .
Zn4 O10 2.076(8) .
Zn4 O28 2.081(9) .
Zn4 O11 2.124(8) .
Zn4 O15 2.193(8) .
Zn5 O23 1.915(6) .
Zn5 O30 1.937(6) .
Zn5 O17 1.963(7) .
Zn5 O24 1.969(6) .
Zn5 Zn6 3.1276(16) .
Zn6 O4 1.913(6) .
Zn6 O30 1.921(5) .
Zn6 O16 1.939(7) .
Zn6 O18 1.982(7) .
Zn7 O21 1.917(6) .
Zn7 O30 1.951(6) .
Zn7 O19 1.956(6) .
Zn7 O25 1.968(6) .
Zn8 O30 2.014(5) .
Zn8 O20 2.078(7) .
Zn8 O22 2.090(8) .
Zn8 O26 2.110(6) .
Zn8 O3 2.111(7) .
Zn8 O27 2.124(8) .
O1 C1 1.30(2) .
O2 C1 1.22(2) .
O3 C12 1.253(11) .
O4 C12 1.248(10) .
O5 C13 1.251(11) .
O6 C13 1.314(12) .
O7 C14 1.283(13) .
O8 C14 1.282(13) .
O9 C15 1.24(2) .
O10 C15 1.24(2) .
O11 C16 1.266(12) .
O12 C16 1.188(12) .
O13 C17 1.265(13) .
O14 C17 1.226(12) .
O15 C79 1.238(13) .
O16 C18 1.205(12) .
O17 C18 1.322(12) .
O18 C29 1.22(2) .
O19 C29 1.29(2) .
O20 C40 1.236(10) .
O21 C40 1.280(10) .
O22 C51 1.194(12) .
O23 C51 1.295(12) .
O24 C62 1.251(12) .
O25 C62 1.304(13) .
O27 C73 1.171(17) .
O28 C76 1.214(19) .
N1 C74 1.42(2) .
N1 C73 1.454(15) .
N1 C75 1.55(2) .
N2 C77 1.42(2) .
N2 C76 1.45(2) .
N2 C78 1.49(2) .
C1 C2 1.532(19) .
C2 C11 1.370(12) .
C2 C3 1.391(13) .
C3 C4 1.392(13) .
C3 H3A 0.9500 .
C4 C5 1.410(13) .
C4 H4A 0.9500 .
C5 C6 1.414(13) .
C5 C10 1.425(12) .
C6 C7 1.375(13) .
C6 H6A 0.9500 .
C7 C8 1.452(13) .
C7 C12 1.517(13) .
C8 C9 1.336(14) .
C8 H8A 0.9500 .
C9 C10 1.427(13) .
C9 H9A 0.9500 .
C10 C11 1.412(12) .
C11 H11A 0.9500 .
C13 C57 1.459(13) 1_645
C14 C24 1.501(14) 1_654
C15 C35 1.58(2) 1_554
C16 C46 1.564(15) 1_545
C17 C68 1.529(13) 1_644
C18 C19 1.487(12) .
C19 C28 1.388(14) .
C19 C20 1.397(14) .
C20 C21 1.398(14) .
C20 H20A 0.9500 .
C21 C22 1.348(14) .
C21 C26 1.428(14) .
C22 C23 1.300(15) .
C22 H22A 0.9500 .
C23 C24 1.389(15) .
C23 H23A 0.9500 .
C24 C25 1.380(14) .
C24 C14 1.501(14) 1_456
C25 C26 1.392(14) .
C25 H25A 0.9500 .
C26 C27 1.436(15) .
C27 C28 1.394(14) .
C27 H27A 0.9500 .
C28 H28A 0.9500 .
C29 C30 1.48(2) .
C30 C31 1.355(14) .
C30 C39 1.408(17) .
C31 C32 1.379(14) .
C31 H31A 0.9500 .
C32 C33 1.402(15) .
C32 C37 1.435(18) .
C33 C34 1.367(17) .
C33 H33A 0.9500 .
C34 C35 1.45(2) .
C34 H34A 0.9500 .
C35 C36 1.381(18) .
C35 C15 1.58(2) 1_556
C36 C37 1.429(15) .
C36 H36A 0.9500 .
C37 C38 1.407(17) .
C38 C39 1.361(16) .
C38 H38A 0.9500 .
C39 H39A 0.9500 .
C40 C41 1.524(12) .
C41 C50 1.384(13) .
C41 C42 1.420(13) .
C42 C43 1.353(12) .
C42 H42A 0.9500 .
C43 C44 1.445(12) .
C43 H43A 0.9500 .
C44 C45 1.387(12) .
C44 C49 1.442(13) .
C45 C46 1.392(14) .
C45 H45A 0.9500 .
C46 C47 1.377(15) .
C46 C16 1.564(15) 1_565
C47 C48 1.343(15) .
C47 H47A 0.9500 .
C48 C49 1.378(13) .
C48 H48A 0.9500 .
C49 C50 1.406(12) .
C50 H50A 0.9500 .
C51 C52 1.558(14) .
C52 C61 1.375(13) .
C52 C53 1.396(13) .
C53 C54 1.404(12) .
C53 H53A 0.9500 .
C54 C55 1.421(12) .
C54 H54A 0.9500 .
C55 C60 1.369(13) .
C55 C56 1.433(12) .
C56 C57 1.359(13) .
C56 H56A 0.9500 .
C57 C58 1.419(15) .
C57 C13 1.459(13) 1_465
C58 C59 1.308(15) .
C58 H58A 0.9500 .
C59 C60 1.444(13) .
C59 H59A 0.9500 .
C60 C61 1.459(14) .
C61 H61A 0.9500 .
C62 C63 1.470(13) .
C63 C72 1.370(14) .
C63 C64 1.419(14) .
C64 C65 1.378(13) .
C64 H64A 0.9500 .
C65 C66 1.408(15) .
C65 H65A 0.9500 .
C66 C71 1.439(15) .
C66 C67 1.447(13) .
C67 C68 1.373(15) .
C67 H67A 0.9500 .
C68 C69 1.370(16) .
C68 C17 1.529(13) 1_466
C69 C70 1.429(16) .
C69 H69A 0.9500 .
C70 C71 1.433(15) .
C70 H70A 0.9500 .
C71 C72 1.406(14) .
C72 H72A 0.9500 .
C73 H73A 0.9500 .
C74 H74A 0.9800 .
C74 H74B 0.9800 .
C74 H74C 0.9800 .
C75 H75A 0.9800 .
C75 H75B 0.9800 .
C75 H75C 0.9800 .
C76 H76A 0.9500 .
C77 H77A 0.9800 .
C77 H77B 0.9800 .
C77 H77C 0.9800 .
C78 H78A 0.9800 .
C78 H78B 0.9800 .
C78 H78C 0.9800 .
N3 C79 1.399(14) .
N3 C81 1.407(14) .
N3 C80 1.481(14) .
C80 H80A 0.9800 .
C80 H80B 0.9800 .
C80 H80C 0.9800 .
C79 H79A 0.9500 .
C81 H81A 0.9800 .
C81 H81B 0.9800 .
C81 H81C 0.9800 .

loop_
_platon_squeeze_void_nr
_platon_squeeze_void_average_x
_platon_squeeze_void_average_y
_platon_squeeze_void_average_z
_platon_squeeze_void_volume
_platon_squeeze_void_count_electrons
1 -0.042 -0.010 0.497 2797.3 435.3
2 0.490 0.416 0.395 11.2 0.1
3 0.510 0.584 0.605 11.2 5.6
